data_4115523
loop_
_publ_author_name
'Ram Thaimattam'
'Feng Xue'
'Jagarlapudi A. R. P. Sarma'
'Thomas C. W. Mak'
'Gautam R. Desiraju'

_publ_section_title
;
 Inclusion Compounds of Tetrakis(4-nitrophenyl)methane: C-H...O Networks,
 Pseudopolymorphism, and Structural Transformations
;
_journal_name_full 'Journal of the American Chemical Society'
_journal_page_first 4432
_journal_page_last 4445
_journal_paper_doi 10.1021/ja0031826
_journal_volume 123
_journal_year 2001
_chemical_formula_sum 'C39.5 H28 N6 O13'
_chemical_formula_weight 794.68
_chemical_name_systematic
; 
 ? 
;
_space_group_IT_number 86
_symmetry_cell_setting tetragonal
_symmetry_space_group_name_Hall '-P 4bc'
_symmetry_space_group_name_H-M 'P 42/n :2'
_atom_sites_solution_hydrogens geom
_atom_sites_solution_primary direct
_atom_sites_solution_secondary difmap
_audit_creation_method SHELXL-97
_cell_angle_alpha 90.00
_cell_angle_beta 90.00
_cell_angle_gamma 90.00
_cell_formula_units_Z 4
_cell_length_a 13.139(6)
_cell_length_b 13.139(6)
_cell_length_c 23.087(13)
_cell_measurement_temperature 294(2)
_cell_volume 3986(3)
_computing_cell_refinement 'Bruker SMART (Bruker, 1998)'
_computing_data_collection 'Bruker SMART (Bruker, 1998)'
_computing_data_reduction 'Bruker SAINT (Bruker, 1998)'
_computing_molecular_graphics 'XP in SHEXTL-NT 5.1 (Bruker, 1998)'
_computing_structure_refinement 'SHELXL-97 (Sheldrick, 1997)'
_computing_structure_solution 'SHELXS-97 (Sheldrick, 1990)'
_diffrn_ambient_temperature 294(2)
_diffrn_measured_fraction_theta_full 0.987
_diffrn_measured_fraction_theta_max 0.987
_diffrn_measurement_device_type 'Bruker Smart CCD Area Detector'
_diffrn_measurement_method '\w-\f scan'
_diffrn_radiation_monochromator graphite
_diffrn_radiation_source 'fine-focus sealed tube'
_diffrn_radiation_type MoK\a
_diffrn_radiation_wavelength 0.71073
_diffrn_reflns_av_R_equivalents 0.0826
_diffrn_reflns_av_sigmaI/netI 0.0534
_diffrn_reflns_limit_h_max 17
_diffrn_reflns_limit_h_min -16
_diffrn_reflns_limit_k_max 12
_diffrn_reflns_limit_k_min -17
_diffrn_reflns_limit_l_max 29
_diffrn_reflns_limit_l_min -28
_diffrn_reflns_number 26889
_diffrn_reflns_theta_full 27.57
_diffrn_reflns_theta_max 27.57
_diffrn_reflns_theta_min 1.76
_exptl_absorpt_coefficient_mu 0.102
_exptl_absorpt_correction_T_max 1.000
_exptl_absorpt_correction_T_min 0.442
_exptl_absorpt_correction_type 'SADABS (Bruker, 1998)'
_exptl_crystal_colour Yellow
_exptl_crystal_density_diffrn 1.324
_exptl_crystal_description block
_exptl_crystal_F_000 1644
_exptl_crystal_size_max 0.55
_exptl_crystal_size_mid 0.47
_exptl_crystal_size_min 0.32
_refine_diff_density_max 0.752
_refine_diff_density_min -0.483
_refine_diff_density_rms 0.113
_refine_ls_extinction_coef 0.0027(16)
_refine_ls_extinction_expression Fc^*^=kFc[1+0.001xFc^2^\l^3^/sin(2\q)]^-1/4^
_refine_ls_extinction_method SHELXL
_refine_ls_goodness_of_fit_ref 1.335
_refine_ls_hydrogen_treatment mixed
_refine_ls_matrix_type full
_refine_ls_number_parameters 279
_refine_ls_number_reflns 4561
_refine_ls_number_restraints 294
_refine_ls_restrained_S_all 1.353
_refine_ls_R_factor_all 0.2288
_refine_ls_R_factor_gt 0.1463
_refine_ls_shift/su_max 0.157
_refine_ls_shift/su_mean 0.022
_refine_ls_structure_factor_coef Fsqd
_refine_ls_weighting_details 'calc w=1/[\s^2^(Fo^2^)+(0.2000P)^2^+0.0000P] where P=(Fo^2^+2Fc^2^)/3'
_refine_ls_weighting_scheme calc
_refine_ls_wR_factor_gt 0.4051
_refine_ls_wR_factor_ref 0.4464
_reflns_number_gt 1995
_reflns_number_total 4561
_reflns_threshold_expression >2sigma(I)
_cod_data_source_file ja0031826_02.cif
_cod_data_source_block 2
_cod_original_sg_symbol_H-M 'P 42/n'
_cod_original_formula_sum 'C39.50 H28 N6 O13'
_cod_database_code 4115523

loop_
_symmetry_equiv_pos_as_xyz
'x, y, z'
'-x+1/2, -y+1/2, z'
'-y, x+1/2, z+1/2'
'y+1/2, -x, z+1/2'
'-x, -y, -z'
'x-1/2, y-1/2, -z'
'y, -x-1/2, -z-1/2'
'-y-1/2, x, -z-1/2'

loop_
_atom_site_label
_atom_site_type_symbol
_atom_site_fract_x
_atom_site_fract_y
_atom_site_fract_z
_atom_site_U_iso_or_equiv
_atom_site_adp_type
_atom_site_occupancy
_atom_site_symmetry_multiplicity
_atom_site_calc_flag
_atom_site_refinement_flags
C1 C 0.2500 0.2500 0.2500 0.0471(16) Uani 1 4 d SDU
C2 C 0.1766(3) 0.3040(2) 0.20733(14) 0.0447(9) Uani 1 1 d DU
C3 C 0.0840(3) 0.2620(3) 0.19226(16) 0.0530(10) Uani 1 1 d DU
H3 H 0.0627 0.2019 0.2098 0.064 Uiso 1 1 calc R
C4 C 0.0229(3) 0.3080(3) 0.15163(16) 0.0595(11) Uani 1 1 d DU
H4 H -0.0393 0.2792 0.1418 0.071 Uiso 1 1 calc R
C5 C 0.0543(3) 0.3976(3) 0.12534(15) 0.0583(10) Uani 1 1 d DU
C6 C 0.1474(3) 0.4387(3) 0.13890(16) 0.0596(11) Uani 1 1 d DU
H6 H 0.1695 0.4978 0.1207 0.072 Uiso 1 1 calc R
C7 C 0.2064(3) 0.3923(3) 0.17889(16) 0.0534(10) Uani 1 1 d DU
H7 H 0.2694 0.4206 0.1877 0.064 Uiso 1 1 calc R
N1 N -0.0134(3) 0.4466(3) 0.08288(15) 0.0789(12) Uani 1 1 d DU
O1 O 0.0124(4) 0.5311(3) 0.06493(16) 0.1168(15) Uani 1 1 d DU
O2 O -0.0910(3) 0.4031(3) 0.06774(17) 0.1161(15) Uani 1 1 d DU
C8 C 0.7500 0.7500 0.08222(18) 0.0471(12) Uani 1 2 d SDU
C9 C 0.6803(3) 0.6928(3) 0.03970(16) 0.0547(10) Uani 1 1 d DU
C10 C 0.5893(3) 0.7342(3) 0.02157(17) 0.0651(12) Uani 1 1 d DU
H10 H 0.5685 0.7959 0.0374 0.078 Uiso 1 1 calc R
C11 C 0.5285(4) 0.6884(4) -0.01867(18) 0.0761(13) Uani 1 1 d DU
H11 H 0.4674 0.7187 -0.0295 0.091 Uiso 1 1 calc R
C12 C 0.5565(4) 0.5999(4) -0.04263(18) 0.0732(13) Uani 1 1 d DU
C13 C 0.6474(4) 0.5552(4) -0.02775(19) 0.0797(14) Uani 1 1 d DU
H13 H 0.6676 0.4946 -0.0451 0.096 Uiso 1 1 calc R
C14 C 0.7089(4) 0.6018(3) 0.01363(19) 0.0693(12) Uani 1 1 d DU
H14 H 0.7703 0.5715 0.0240 0.083 Uiso 1 1 calc R
N2 N 0.4895(4) 0.5473(4) -0.08455(18) 0.1002(15) Uani 1 1 d DU
O3 O 0.5171(5) 0.4623(4) -0.10094(17) 0.1382(18) Uani 1 1 d DU
O4 O 0.4103(4) 0.5918(4) -0.0993(2) 0.1394(17) Uani 1 1 d DU
C15 C 0.8076(3) 0.6808(3) 0.12541(16) 0.0556(10) Uani 1 1 d DU
C16 C 0.8967(3) 0.7164(4) 0.15152(19) 0.0742(13) Uani 1 1 d DU
H16 H 0.9238 0.7793 0.1415 0.089 Uiso 1 1 calc R
C17 C 0.9439(4) 0.6555(5) 0.19292(19) 0.0998(16) Uani 1 1 d DU
H17 H 1.0035 0.6775 0.2107 0.120 Uiso 1 1 calc R
C18 C 0.9028(5) 0.5634(5) 0.2074(2) 0.1100(19) Uani 1 1 d DU
C19 C 0.8152(5) 0.5297(4) 0.1838(2) 0.1035(17) Uani 1 1 d DU
H19 H 0.7873 0.4682 0.1958 0.124 Uiso 1 1 calc R
C20 C 0.7674(4) 0.5861(3) 0.14203(19) 0.0728(13) Uani 1 1 d DU
H20 H 0.7083 0.5618 0.1247 0.087 Uiso 1 1 calc R
N3 N 0.9551(5) 0.4964(5) 0.2507(2) 0.166(2) Uani 1 1 d DU
O5 O 1.0343(4) 0.5215(6) 0.26684(19) 0.214(3) Uani 1 1 d DU
O6 O 0.9123(6) 0.4177(5) 0.2665(2) 0.219(3) Uani 1 1 d DU
O7 O 0.7572(13) 0.3495(6) -0.0877(4) 0.219(6) Uani 0.50 1 d PDU
C21 C 0.7805(9) 0.2991(6) -0.0358(5) 0.226(8) Uani 0.50 1 d PDU
H21A H 0.7620 0.3409 -0.0028 0.271 Uiso 0.50 1 calc PR
H21B H 0.8528 0.2845 -0.0338 0.271 Uiso 0.50 1 calc PR
C22 C 0.7906(7) 0.2913(7) -0.1366(5) 0.238(9) Uani 0.50 1 d PDU
H22A H 0.8582 0.2634 -0.1307 0.285 Uiso 0.50 1 calc PR
H22B H 0.7895 0.3310 -0.1720 0.285 Uiso 0.50 1 calc PR

loop_
_atom_site_aniso_label
_atom_site_aniso_U_11
_atom_site_aniso_U_22
_atom_site_aniso_U_33
_atom_site_aniso_U_23
_atom_site_aniso_U_13
_atom_site_aniso_U_12
C1 0.046(2) 0.046(2) 0.048(4) 0.000 0.000 0.000
C2 0.050(2) 0.0404(18) 0.0443(19) -0.0035(15) -0.0019(16) 0.0040(16)
C3 0.057(2) 0.049(2) 0.054(2) -0.0014(17) -0.0084(18) -0.0036(17)
C4 0.062(2) 0.065(2) 0.052(2) -0.0068(19) -0.0120(19) 0.0104(19)
C5 0.076(2) 0.061(2) 0.0381(18) -0.0074(17) -0.0055(18) 0.033(2)
C6 0.079(3) 0.051(2) 0.049(2) 0.0088(18) 0.006(2) 0.018(2)
C7 0.058(2) 0.052(2) 0.050(2) 0.0006(17) 0.0048(18) -0.0043(18)
N1 0.106(3) 0.089(3) 0.0413(18) -0.0047(18) -0.006(2) 0.050(2)
O1 0.169(4) 0.108(3) 0.073(2) 0.024(2) -0.023(2) 0.052(3)
O2 0.118(3) 0.136(3) 0.094(3) -0.017(2) -0.050(2) 0.051(3)
C8 0.041(3) 0.053(3) 0.048(3) 0.000 0.000 0.001(2)
C9 0.060(2) 0.053(2) 0.051(2) -0.0009(17) 0.0143(17) -0.0094(18)
C10 0.066(3) 0.072(3) 0.057(2) 0.001(2) -0.015(2) -0.003(2)
C11 0.081(3) 0.081(3) 0.066(3) 0.014(2) -0.018(2) -0.023(2)
C12 0.091(3) 0.084(3) 0.045(2) 0.005(2) 0.005(2) -0.031(3)
C13 0.110(3) 0.060(3) 0.069(3) -0.021(2) 0.027(2) -0.026(2)
C14 0.073(3) 0.062(3) 0.073(3) -0.014(2) 0.017(2) -0.013(2)
N2 0.131(4) 0.112(3) 0.058(2) 0.015(2) -0.002(2) -0.060(3)
O3 0.227(5) 0.114(3) 0.073(3) -0.010(2) -0.007(3) -0.074(3)
O4 0.157(4) 0.155(4) 0.106(3) 0.022(3) -0.056(3) -0.067(3)
C15 0.057(2) 0.066(2) 0.044(2) 0.0071(18) 0.0107(17) 0.0151(19)
C16 0.074(3) 0.092(3) 0.057(2) -0.014(2) -0.009(2) 0.022(2)
C17 0.089(3) 0.166(5) 0.045(2) -0.020(3) -0.013(2) 0.058(3)
C18 0.149(4) 0.137(4) 0.045(3) 0.018(3) 0.014(3) 0.101(4)
C19 0.136(4) 0.104(4) 0.071(3) 0.038(3) 0.038(3) 0.054(3)
C20 0.078(3) 0.064(3) 0.076(3) 0.017(2) 0.018(2) 0.022(2)
N3 0.229(5) 0.233(5) 0.037(2) 0.015(3) 0.007(3) 0.167(4)
O5 0.188(4) 0.396(7) 0.059(3) 0.014(4) -0.005(3) 0.209(4)
O6 0.337(7) 0.237(5) 0.085(3) 0.076(4) 0.016(4) 0.176(4)
O7 0.407(17) 0.051(5) 0.199(9) -0.011(5) -0.094(11) 0.030(8)
C21 0.37(2) 0.135(13) 0.177(8) -0.044(8) -0.175(13) 0.064(15)
C22 0.41(3) 0.110(12) 0.195(10) 0.071(9) 0.074(17) 0.031(15)

loop_
_atom_type_symbol
_atom_type_description
_atom_type_scat_dispersion_real
_atom_type_scat_dispersion_imag
_atom_type_scat_source
C C 0.0033 0.0016 'International Tables Vol C Tables 4.2.6.8 and 6.1.1.4'
H H 0.0000 0.0000 'International Tables Vol C Tables 4.2.6.8 and 6.1.1.4'
N N 0.0061 0.0033 'International Tables Vol C Tables 4.2.6.8 and 6.1.1.4'
O O 0.0106 0.0060 'International Tables Vol C Tables 4.2.6.8 and 6.1.1.4'

loop_
_geom_angle_atom_site_label_1
_geom_angle_atom_site_label_2
_geom_angle_atom_site_label_3
_geom_angle
_geom_angle_site_symmetry_1
_geom_angle_site_symmetry_3
C2 C1 C2 113.80(13) 2 7_566
C2 C1 C2 101.1(2) 2 .
C2 C1 C2 113.80(13) 7_566 .
C2 C1 C2 113.80(13) 2 8_656
C2 C1 C2 101.1(2) 7_566 8_656
C2 C1 C2 113.80(13) . 8_656
C3 C2 C7 117.6(3) . .
C3 C2 C1 121.7(3) . .
C7 C2 C1 120.4(3) . .
C4 C3 C2 120.6(4) . .
C3 C4 C5 120.0(4) . .
C6 C5 C4 119.9(3) . .
C6 C5 N1 121.2(4) . .
C4 C5 N1 118.9(4) . .
C7 C6 C5 119.4(4) . .
C6 C7 C2 122.5(4) . .
O2 N1 O1 123.7(4) . .
O2 N1 C5 119.5(4) . .
O1 N1 C5 116.8(4) . .
C9 C8 C9 100.7(3) . 2_665
C9 C8 C15 114.5(2) . .
C9 C8 C15 114.01(19) 2_665 .
C9 C8 C15 114.01(19) . 2_665
C9 C8 C15 114.5(2) 2_665 2_665
C15 C8 C15 99.7(3) . 2_665
C10 C9 C14 116.3(4) . .
C10 C9 C8 121.1(3) . .
C14 C9 C8 122.4(3) . .
C11 C10 C9 122.7(4) . .
C12 C11 C10 120.2(5) . .
C11 C12 C13 120.4(4) . .
C11 C12 N2 120.8(5) . .
C13 C12 N2 118.7(5) . .
C12 C13 C14 119.2(4) . .
C9 C14 C13 121.2(4) . .
O3 N2 O4 126.1(5) . .
O3 N2 C12 116.7(5) . .
O4 N2 C12 117.2(5) . .
C16 C15 C20 119.6(4) . .
C16 C15 C8 119.5(3) . .
C20 C15 C8 120.8(3) . .
C15 C16 C17 118.6(5) . .
C18 C17 C16 120.0(5) . .
C19 C18 C17 121.9(5) . .
C19 C18 N3 118.0(6) . .
C17 C18 N3 120.1(6) . .
C18 C19 C20 120.0(5) . .
C19 C20 C15 119.9(5) . .
O5 N3 O6 123.8(6) . .
O5 N3 C18 117.4(7) . .
O6 N3 C18 118.7(6) . .
C21 O7 C22 110.7(10) . .
O7 C21 C21 106.6(8) . 2_655
O7 C22 C22 99.5(8) . 2_655

loop_
_geom_bond_atom_site_label_1
_geom_bond_atom_site_label_2
_geom_bond_distance
_geom_bond_site_symmetry_2
C1 C2 1.551(3) 2
C1 C2 1.551(3) 7_566
C1 C2 1.551(3) .
C1 C2 1.551(3) 8_656
C2 C3 1.381(5) .
C2 C7 1.390(5) .
C3 C4 1.375(5) .
C4 C5 1.386(5) .
C5 C6 1.373(6) .
C5 N1 1.472(5) .
C6 C7 1.351(5) .
N1 O2 1.219(6) .
N1 O1 1.233(5) .
C8 C9 1.539(5) .
C8 C9 1.539(5) 2_665
C8 C15 1.547(4) .
C8 C15 1.547(4) 2_665
C9 C10 1.379(5) .
C9 C14 1.391(5) .
C10 C11 1.365(5) .
C11 C12 1.338(6) .
C12 C13 1.375(6) .
C12 N2 1.480(6) .
C13 C14 1.393(6) .
N2 O3 1.233(6) .
N2 O4 1.241(6) .
C15 C16 1.396(6) .
C15 C20 1.406(6) .
C16 C17 1.392(6) .
C17 C18 1.368(7) .
C18 C19 1.348(7) .
C18 N3 1.499(7) .
C19 C20 1.368(6) .
N3 O5 1.153(8) .
N3 O6 1.231(9) .
O7 C21 1.404(8) .
O7 C22 1.432(9) .
C21 C21 1.518(10) 2_655
C22 C22 1.522(10) 2_655
